data_4336735
loop_
_publ_author_name
'Haijian Hu'
'Junhui Xue'
'Xiaodong Wen'
'Weihong Li'
'Chao Zhang'
'Limin Yang'
'Yizhuang Xu'
'Guozhong Zhao'
'Xiaoxia Bu'
'Kexin Liu'
'Jia'er Chen'
'Jinguang Wu'

_publ_contact_author_address
;
State Key Laboratory of Nuclear Physics and Technology
Institute of Heavy Ion Physics
School of Physics
Peking University
Beijing
P.R.China
;
_publ_contact_author_email yanglm@pku.edu.cn
_publ_contact_author_fax +86-10-62758849
_publ_contact_author_name 'Limin Yang'
_publ_contact_author_phone +86-10-62751889
_publ_section_title
;
 Sugar-Metal Ion Interactions: The Complicated Coordination Structures of
 Cesium Ion with d-Ribose and myo-Inositol
;
_journal_name_full 'Inorganic Chemistry'
_journal_page_first 13132
_journal_page_last 13145
_journal_paper_doi 10.1021/ic402027j
_journal_volume 52
_journal_year 2013
_chemical_formula_sum 'C6 H12 Cl Cs O6'
_chemical_formula_weight 348.52
_chemical_name_systematic
; 
 ? 
;
_space_group_IT_number 14
_symmetry_cell_setting monoclinic
_symmetry_space_group_name_Hall '-P 2yn'
_symmetry_space_group_name_H-M 'P 1 21/n 1'
_atom_sites_solution_hydrogens geom
_atom_sites_solution_primary direct
_atom_sites_solution_secondary difmap
_audit_creation_method SHELXL-97
_cell_angle_alpha 90.00
_cell_angle_beta 106.44(2)
_cell_angle_gamma 90.00
_cell_formula_units_Z 4
_cell_length_a 6.8047(11)
_cell_length_b 18.747(2)
_cell_length_c 8.4936(15)
_cell_measurement_temperature 105(2)
_cell_volume 1039.2(3)
_computing_structure_refinement 'SHELXL-97 (Sheldrick, 1997)'
_computing_structure_solution 'SHELXS-97 (Sheldrick, 1990)'
_diffrn_ambient_temperature 105(2)
_diffrn_measured_fraction_theta_full 0.998
_diffrn_measured_fraction_theta_max 0.998
_diffrn_radiation_monochromator graphite
_diffrn_radiation_source 'fine-focus sealed tube'
_diffrn_radiation_type MoK\a
_diffrn_radiation_wavelength 0.71073
_diffrn_reflns_av_R_equivalents 0.0424
_diffrn_reflns_av_sigmaI/netI 0.0542
_diffrn_reflns_limit_h_max 8
_diffrn_reflns_limit_h_min -8
_diffrn_reflns_limit_k_max 12
_diffrn_reflns_limit_k_min -23
_diffrn_reflns_limit_l_max 10
_diffrn_reflns_limit_l_min -10
_diffrn_reflns_number 4258
_diffrn_reflns_theta_full 26.00
_diffrn_reflns_theta_max 26.00
_diffrn_reflns_theta_min 3.31
_exptl_absorpt_coefficient_mu 3.822
_exptl_absorpt_correction_T_max 0.9628
_exptl_absorpt_correction_T_min 0.2509
_exptl_absorpt_correction_type multi-scan
_exptl_crystal_density_diffrn 2.227
_exptl_crystal_F_000 672
_exptl_crystal_size_max 0.50
_exptl_crystal_size_mid 0.40
_exptl_crystal_size_min 0.01
_refine_diff_density_max 1.966
_refine_diff_density_min -1.338
_refine_diff_density_rms 0.235
_refine_ls_extinction_method none
_refine_ls_goodness_of_fit_ref 1.108
_refine_ls_hydrogen_treatment mixed
_refine_ls_matrix_type full
_refine_ls_number_parameters 147
_refine_ls_number_reflns 2047
_refine_ls_number_restraints 17
_refine_ls_restrained_S_all 1.104
_refine_ls_R_factor_all 0.0567
_refine_ls_R_factor_gt 0.0485
_refine_ls_shift/su_max 0.001
_refine_ls_shift/su_mean 0.000
_refine_ls_structure_factor_coef Fsqd
_refine_ls_weighting_details 'calc w=1/[\s^2^(Fo^2^)+(0.0715P)^2^+0.0000P] where P=(Fo^2^+2Fc^2^)/3'
_refine_ls_weighting_scheme calc
_refine_ls_wR_factor_gt 0.1202
_refine_ls_wR_factor_ref 0.1249
_reflns_number_gt 1791
_reflns_number_total 2047
_reflns_threshold_expression >2sigma(I)
_cod_data_source_file ic402027j_si_002_1.cif
_cod_data_source_block exp_1035
_cod_original_cell_volume 1039.3(3)
_cod_database_code 4336735

loop_
_symmetry_equiv_pos_as_xyz
'x, y, z'
'-x+1/2, y+1/2, -z+1/2'
'-x, -y, -z'
'x-1/2, -y-1/2, z-1/2'

loop_
_atom_site_label
_atom_site_type_symbol
_atom_site_fract_x
_atom_site_fract_y
_atom_site_fract_z
_atom_site_U_iso_or_equiv
_atom_site_adp_type
_atom_site_occupancy
_atom_site_symmetry_multiplicity
_atom_site_calc_flag
_atom_site_refinement_flags
Cs1 Cs 0.74560(5) 0.07542(2) 0.65494(4) 0.01386(19) Uani 1 1 d .
O1 O 0.7426(7) 0.0748(2) 1.0368(6) 0.0162(10) Uani 1 1 d D
Cl1 Cl 1.2134(2) 0.08569(8) 0.57896(19) 0.0138(3) Uani 1 1 d .
O2 O 0.7090(6) 0.2165(2) 0.9142(5) 0.0139(9) Uani 1 1 d D
O3 O 0.5125(6) 0.2744(2) 1.1469(5) 0.0133(9) Uani 1 1 d D
O6 O 0.5316(6) 0.0483(2) 1.2793(5) 0.0152(9) Uani 1 1 d D
C1 C 0.6238(8) 0.1288(3) 1.0875(7) 0.0087(11) Uani 1 1 d D
H1C H 0.7126 0.1543 1.1853 0.010 Uiso 1 1 calc R
C6 C 0.4506(9) 0.0917(3) 1.1358(7) 0.0103(12) Uani 1 1 d .
H6A H 0.3724 0.0609 1.0431 0.012 Uiso 1 1 calc R
C2 C 0.5386(8) 0.1822(3) 0.9518(6) 0.0086(11) Uani 1 1 d D
H1A H 0.4559 0.1562 0.8522 0.012(16) Uiso 1 1 calc R
C3 C 0.4026(8) 0.2363(3) 1.0032(7) 0.0091(12) Uani 1 1 d D
H3A H 0.3464 0.2706 0.9114 0.011 Uiso 1 1 calc R
O5 O 0.1347(6) 0.1066(2) 1.2086(5) 0.0146(9) Uani 1 1 d D
O4 O 0.0960(6) 0.2506(2) 1.0904(5) 0.0137(9) Uani 1 1 d D
C5 C 0.3034(8) 0.1448(3) 1.1809(7) 0.0084(11) Uani 1 1 d DU
H5A H 0.3773 0.1709 1.2833 0.010 Uiso 1 1 calc R
C4 C 0.2250(8) 0.1973(3) 1.0455(7) 0.0106(12) Uani 1 1 d D
H4A H 0.1427 0.1713 0.9459 0.013 Uiso 1 1 calc R
H1 H 0.751(8) 0.0377(14) 1.095(6) 0.016 Uiso 1 1 d D
H1B H 0.675(5) 0.232(3) 0.816(3) 0.016 Uiso 1 1 d D
H3 H 0.595(7) 0.303(3) 1.122(4) 0.016 Uiso 1 1 d D
H5 H 0.156(6) 0.098(3) 1.3104(19) 0.016 Uiso 1 1 d D
H4 H -0.024(3) 0.247(3) 1.026(5) 0.016 Uiso 1 1 d D
H6 H 0.607(9) 0.015(3) 1.261(9) 0.03(2) Uiso 1 1 d D

loop_
_atom_site_aniso_label
_atom_site_aniso_U_11
_atom_site_aniso_U_22
_atom_site_aniso_U_33
_atom_site_aniso_U_23
_atom_site_aniso_U_13
_atom_site_aniso_U_12
Cs1 0.0118(3) 0.0168(3) 0.0151(3) -0.00180(15) 0.00723(18) -0.00191(14)
O1 0.024(3) 0.008(2) 0.022(2) 0.0004(18) 0.014(2) 0.0039(17)
Cl1 0.0131(7) 0.0158(8) 0.0143(7) 0.0001(6) 0.0067(6) 0.0026(6)
O2 0.0066(19) 0.027(3) 0.010(2) 0.0034(19) 0.0051(17) -0.0024(18)
O3 0.012(2) 0.016(2) 0.013(2) -0.0044(18) 0.0038(17) -0.0060(17)
O6 0.016(2) 0.017(2) 0.015(2) 0.0070(19) 0.0080(18) 0.0061(19)
C1 0.007(3) 0.012(3) 0.006(3) -0.004(2) 0.000(2) 0.001(2)
C6 0.010(3) 0.012(3) 0.010(3) 0.004(2) 0.004(2) 0.004(2)
C2 0.006(3) 0.014(3) 0.006(2) -0.002(2) 0.003(2) -0.005(2)
C3 0.007(3) 0.013(3) 0.007(3) 0.000(2) 0.000(2) -0.002(2)
O5 0.011(2) 0.023(3) 0.011(2) 0.003(2) 0.0053(17) -0.0037(18)
O4 0.008(2) 0.018(2) 0.015(2) -0.0020(19) 0.0044(17) 0.0057(18)
C5 0.0082(14) 0.0096(14) 0.0081(14) 0.0000(9) 0.0037(10) -0.0004(9)
C4 0.009(3) 0.014(3) 0.010(3) -0.001(2) 0.004(2) 0.003(2)

loop_
_atom_type_symbol
_atom_type_description
_atom_type_scat_dispersion_real
_atom_type_scat_dispersion_imag
_atom_type_scat_source
C C 0.0033 0.0016 'International Tables Vol C Tables 4.2.6.8 and 6.1.1.4'
H H 0.0000 0.0000 'International Tables Vol C Tables 4.2.6.8 and 6.1.1.4'
Cl Cl 0.1484 0.1585 'International Tables Vol C Tables 4.2.6.8 and 6.1.1.4'
Cs Cs -0.3680 2.1192 'International Tables Vol C Tables 4.2.6.8 and 6.1.1.4'
O O 0.0106 0.0060 'International Tables Vol C Tables 4.2.6.8 and 6.1.1.4'

loop_
_geom_angle_atom_site_label_1
_geom_angle_atom_site_label_2
_geom_angle_atom_site_label_3
_geom_angle
_geom_angle_site_symmetry_1
_geom_angle_site_symmetry_3
O6 Cs1 O6 86.13(11) 3_657 1_554
O6 Cs1 O1 69.25(11) 3_657 .
O6 Cs1 O1 151.47(12) 1_554 .
O6 Cs1 O3 168.00(10) 3_657 4_665
O6 Cs1 O3 102.23(11) 1_554 4_665
O1 Cs1 O3 100.33(10) . 4_665
O6 Cs1 O4 124.59(10) 3_657 4_665
O6 Cs1 O4 87.71(11) 1_554 4_665
O1 Cs1 O4 94.45(10) . 4_665
O3 Cs1 O4 48.31(9) 4_665 4_665
O6 Cs1 Cl1 135.41(8) 3_657 .
O6 Cs1 Cl1 90.34(8) 1_554 .
O1 Cs1 Cl1 117.17(9) . .
O3 Cs1 Cl1 54.07(7) 4_665 .
O4 Cs1 Cl1 99.59(7) 4_665 .
O6 Cs1 O2 107.07(10) 3_657 .
O6 Cs1 O2 131.68(10) 1_554 .
O1 Cs1 O2 49.61(10) . .
O3 Cs1 O2 60.94(9) 4_665 .
O4 Cs1 O2 46.14(10) 4_665 .
Cl1 Cs1 O2 108.16(7) . .
O6 Cs1 Cl1 55.30(8) 3_657 1_455
O6 Cs1 Cl1 70.40(8) 1_554 1_455
O1 Cs1 Cl1 83.44(9) . 1_455
O3 Cs1 Cl1 119.14(7) 4_665 1_455
O4 Cs1 Cl1 70.84(7) 4_665 1_455
Cl1 Cs1 Cl1 158.42(5) . 1_455
O2 Cs1 Cl1 79.63(7) . 1_455
O6 Cs1 O5 48.60(10) 3_657 3_657
O6 Cs1 O5 99.78(10) 1_554 3_657
O1 Cs1 O5 75.04(10) . 3_657
O3 Cs1 O5 136.20(9) 4_665 3_657
O4 Cs1 O5 168.88(9) 4_665 3_657
Cl1 Cs1 O5 88.65(7) . 3_657
O2 Cs1 O5 124.13(9) . 3_657
Cl1 Cs1 O5 103.78(7) 1_455 3_657
O6 Cs1 Cl1 68.26(8) 3_657 3_756
O6 Cs1 Cl1 53.36(8) 1_554 3_756
O1 Cs1 Cl1 124.10(7) . 3_756
O3 Cs1 Cl1 123.65(7) 4_665 3_756
O4 Cs1 Cl1 139.85(7) 4_665 3_756
Cl1 Cs1 Cl1 74.18(4) . 3_756
O2 Cs1 Cl1 173.71(7) . 3_756
Cl1 Cs1 Cl1 100.30(3) 1_455 3_756
O5 Cs1 Cl1 49.68(7) 3_657 3_756
O6 Cs1 C2 85.21(11) 3_657 .
O6 Cs1 C2 127.35(11) 1_554 .
O1 Cs1 C2 39.55(11) . .
O3 Cs1 C2 82.87(10) 4_665 .
O4 Cs1 C2 56.78(11) 4_665 .
Cl1 Cs1 C2 129.46(9) . .
O2 Cs1 C2 22.32(10) . .
Cl1 Cs1 C2 62.19(9) 1_455 .
O5 Cs1 C2 112.15(10) 3_657 .
Cl1 Cs1 C2 153.47(9) 3_756 .
O6 Cs1 Cs1 43.17(8) 3_657 3_656
O6 Cs1 Cs1 42.95(8) 1_554 3_656
O1 Cs1 Cs1 111.13(8) . 3_656
O3 Cs1 Cs1 144.42(7) 4_665 3_656
O4 Cs1 Cs1 111.12(7) 4_665 3_656
Cl1 Cs1 Cs1 119.37(3) . 3_656
O2 Cs1 Cs1 131.04(6) . 3_656
Cl1 Cs1 Cs1 51.77(3) 1_455 3_656
O5 Cs1 Cs1 70.41(7) 3_657 3_656
Cl1 Cs1 Cs1 48.53(3) 3_756 3_656
C2 Cs1 Cs1 111.04(8) . 3_656
O6 Cs1 H1B 114.5(4) 3_657 .
O6 Cs1 H1B 118.7(3) 1_554 .
O1 Cs1 H1B 63.3(2) . .
O3 Cs1 H1B 53.9(4) 4_665 .
O4 Cs1 H1B 32.1(2) 4_665 .
Cl1 Cs1 H1B 106.1(5) . .
O2 Cs1 H1B 14.02(19) . .
Cl1 Cs1 H1B 76.5(5) 1_455 .
O5 Cs1 H1B 138.1(2) 3_657 .
Cl1 Cs1 H1B 171.9(3) 3_756 .
C2 Cs1 H1B 30.4(3) . .
Cs1 Cs1 H1B 127.8(5) 3_656 .
C1 O1 Cs1 117.4(3) . .
C1 O1 H1 111(2) . .
Cs1 O1 H1 124(3) . .
Cs1 Cl1 Cs1 158.42(5) . 1_655
Cs1 Cl1 Cs1 105.82(4) . 3_756
Cs1 Cl1 Cs1 79.70(3) 1_655 3_756
C2 O2 Cs1 90.4(3) . .
C2 O2 H1B 111(2) . .
Cs1 O2 H1B 72(4) . .
C3 O3 Cs1 106.3(3) . 4_566
C3 O3 H3 109(2) . .
Cs1 O3 H3 83(4) 4_566 .
C6 O6 Cs1 117.6(3) . 3_657
C6 O6 Cs1 136.3(3) . 1_556
Cs1 O6 Cs1 93.87(11) 3_657 1_556
C6 O6 H6 112(5) . .
Cs1 O6 H6 85(5) 3_657 .
Cs1 O6 H6 100(5) 1_556 .
O1 C1 C2 111.4(4) . .
O1 C1 C6 107.7(5) . .
C2 C1 C6 110.4(4) . .
O1 C1 H1C 109.1 . .
C2 C1 H1C 109.1 . .
C6 C1 H1C 109.1 . .
O6 C6 C1 110.3(5) . .
O6 C6 C5 106.0(4) . .
C1 C6 C5 112.4(5) . .
O6 C6 H6A 109.4 . .
C1 C6 H6A 109.4 . .
C5 C6 H6A 109.4 . .
O2 C2 C1 107.8(4) . .
O2 C2 C3 111.1(5) . .
C1 C2 C3 110.9(4) . .
O2 C2 Cs1 67.3(3) . .
C1 C2 Cs1 91.3(3) . .
C3 C2 Cs1 156.3(4) . .
O2 C2 H1A 109.0 . .
C1 C2 H1A 109.0 . .
C3 C2 H1A 109.0 . .
Cs1 C2 H1A 53.6 . .
O3 C3 C2 111.4(4) . .
O3 C3 C4 107.1(4) . .
C2 C3 C4 109.5(5) . .
O3 C3 H3A 109.6 . .
C2 C3 H3A 109.6 . .
C4 C3 H3A 109.6 . .
C5 O5 Cs1 114.0(3) . 3_657
C5 O5 H5 110(2) . .
Cs1 O5 H5 63(4) 3_657 .
C4 O4 Cs1 121.6(3) . 4_566
C4 O4 H4 108.4(19) . .
Cs1 O4 H4 112(3) 4_566 .
O5 C5 C4 109.2(5) . .
O5 C5 C6 109.1(5) . .
C4 C5 C6 110.6(4) . .
O5 C5 H5A 109.3 . .
C4 C5 H5A 109.3 . .
C6 C5 H5A 109.3 . .
O4 C4 C5 111.2(4) . .
O4 C4 C3 108.0(5) . .
C5 C4 C3 111.1(4) . .
O4 C4 H4A 108.8 . .
C5 C4 H4A 108.8 . .
C3 C4 H4A 108.8 . .

loop_
_geom_bond_atom_site_label_1
_geom_bond_atom_site_label_2
_geom_bond_distance
_geom_bond_site_symmetry_2
Cs1 O6 3.138(4) 3_657
Cs1 O6 3.151(4) 1_554
Cs1 O1 3.249(5) .
Cs1 O3 3.361(4) 4_665
Cs1 O4 3.415(4) 4_665
Cs1 Cl1 3.4276(16) .
Cs1 O2 3.495(4) .
Cs1 Cl1 3.4996(16) 1_455
Cs1 O5 3.621(4) 3_657
Cs1 Cl1 3.6690(15) 3_756
Cs1 C2 3.789(5) .
Cs1 Cs1 4.5953(11) 3_656
Cs1 H1B 3.33(7) .
O1 C1 1.435(7) .
O1 H1 0.844(10) .
Cl1 Cs1 3.4996(16) 1_655
Cl1 Cs1 3.6690(15) 3_756
O2 C2 1.439(6) .
O2 H1B 0.849(10) .
O3 C3 1.430(7) .
O3 Cs1 3.361(4) 4_566
O3 H3 0.847(10) .
O6 C6 1.439(7) .
O6 Cs1 3.138(4) 3_657
O6 Cs1 3.151(4) 1_556
O6 H6 0.851(10) .
C1 C2 1.513(8) .
C1 C6 1.521(8) .
C1 H1C 1.0000 .
C6 C5 1.536(8) .
C6 H6A 1.0000 .
C2 C3 1.518(7) .
C2 H1A 1.0000 .
C3 C4 1.538(7) .
C3 H3A 1.0000 .
O5 C5 1.429(6) .
O5 Cs1 3.621(4) 3_657
O5 H5 0.849(10) .
O4 C4 1.450(7) .
O4 Cs1 3.415(4) 4_566
O4 H4 0.847(10) .
C5 C4 1.493(8) .
C5 H5A 1.0000 .
C4 H4A 1.0000 .

loop_
_geom_torsion_atom_site_label_1
_geom_torsion_atom_site_label_2
_geom_torsion_atom_site_label_3
_geom_torsion_atom_site_label_4
_geom_torsion
_geom_torsion_site_symmetry_1
_geom_torsion_site_symmetry_4
O6 Cs1 O1 C1 -104.8(4) 3_657 .
O6 Cs1 O1 C1 -72.8(4) 1_554 .
O3 Cs1 O1 C1 69.0(4) 4_665 .
O4 Cs1 O1 C1 20.6(4) 4_665 .
Cl1 Cs1 O1 C1 123.7(3) . .
O2 Cs1 O1 C1 32.4(3) . .
Cl1 Cs1 O1 C1 -49.5(4) 1_455 .
O5 Cs1 O1 C1 -155.7(4) 3_657 .
Cl1 Cs1 O1 C1 -147.6(3) 3_756 .
C2 Cs1 O1 C1 3.7(3) . .
Cs1 Cs1 O1 C1 -94.1(4) 3_656 .
O6 Cs1 Cl1 Cs1 -68.91(18) 3_657 1_655
O6 Cs1 Cl1 Cs1 -153.74(15) 1_554 1_655
O1 Cs1 Cl1 Cs1 18.43(16) . 1_655
O3 Cs1 Cl1 Cs1 101.36(16) 4_665 1_655
O4 Cs1 Cl1 Cs1 118.52(15) 4_665 1_655
O2 Cs1 Cl1 Cs1 71.69(15) . 1_655
Cl1 Cs1 Cl1 Cs1 180.0 1_455 1_655
O5 Cs1 Cl1 Cs1 -53.96(15) 3_657 1_655
Cl1 Cs1 Cl1 Cs1 -102.20(14) 3_756 1_655
C2 Cs1 Cl1 Cs1 64.00(18) . 1_655
Cs1 Cs1 Cl1 Cs1 -120.51(13) 3_656 1_655
O6 Cs1 Cl1 Cs1 33.29(12) 3_657 3_756
O6 Cs1 Cl1 Cs1 -51.54(9) 1_554 3_756
O1 Cs1 Cl1 Cs1 120.63(8) . 3_756
O3 Cs1 Cl1 Cs1 -156.44(10) 4_665 3_756
O4 Cs1 Cl1 Cs1 -139.28(8) 4_665 3_756
O2 Cs1 Cl1 Cs1 173.89(7) . 3_756
Cl1 Cs1 Cl1 Cs1 -77.80(14) 1_455 3_756
O5 Cs1 Cl1 Cs1 48.24(7) 3_657 3_756
Cl1 Cs1 Cl1 Cs1 0.0 3_756 3_756
C2 Cs1 Cl1 Cs1 166.20(11) . 3_756
Cs1 Cs1 Cl1 Cs1 -18.31(5) 3_656 3_756
O6 Cs1 O2 C2 -12.0(3) 3_657 .
O6 Cs1 O2 C2 88.3(3) 1_554 .
O1 Cs1 O2 C2 -53.6(3) . .
O3 Cs1 O2 C2 168.5(3) 4_665 .
O4 Cs1 O2 C2 109.9(3) 4_665 .
Cl1 Cs1 O2 C2 -164.2(3) . .
Cl1 Cs1 O2 C2 36.6(3) 1_455 .
O5 Cs1 O2 C2 -63.1(3) 3_657 .
Cl1 Cs1 O2 C2 -53.4(7) 3_756 .
Cs1 Cs1 O2 C2 29.9(3) 3_656 .
Cs1 O1 C1 C2 -6.4(6) . .
Cs1 O1 C1 C6 114.8(4) . .
Cs1 O6 C6 C1 -158.9(3) 3_657 .
Cs1 O6 C6 C1 70.0(6) 1_556 .
Cs1 O6 C6 C5 79.1(5) 3_657 .
Cs1 O6 C6 C5 -51.9(6) 1_556 .
O1 C1 C6 O6 66.0(6) . .
C2 C1 C6 O6 -172.2(4) . .
O1 C1 C6 C5 -175.9(5) . .
C2 C1 C6 C5 -54.1(6) . .
Cs1 O2 C2 C1 83.8(4) . .
Cs1 O2 C2 C3 -154.5(4) . .
O1 C1 C2 O2 -61.7(6) . .
C6 C1 C2 O2 178.7(4) . .
O1 C1 C2 C3 176.5(4) . .
C6 C1 C2 C3 56.8(6) . .
O1 C1 C2 Cs1 4.9(4) . .
C6 C1 C2 Cs1 -114.8(4) . .
O6 Cs1 C2 O2 168.5(3) 3_657 .
O6 Cs1 C2 O2 -110.1(3) 1_554 .
O1 Cs1 C2 O2 105.7(3) . .
O3 Cs1 C2 O2 -10.1(3) 4_665 .
O4 Cs1 C2 O2 -54.1(3) 4_665 .
Cl1 Cs1 C2 O2 19.5(3) . .
Cl1 Cs1 C2 O2 -138.5(3) 1_455 .
O5 Cs1 C2 O2 127.1(3) 3_657 .
Cl1 Cs1 C2 O2 168.64(19) 3_756 .
Cs1 Cs1 C2 O2 -156.2(2) 3_656 .
O6 Cs1 C2 C1 59.7(3) 3_657 .
O6 Cs1 C2 C1 141.1(3) 1_554 .
O1 Cs1 C2 C1 -3.1(3) . .
O3 Cs1 C2 C1 -118.9(3) 4_665 .
O4 Cs1 C2 C1 -162.9(3) 4_665 .
Cl1 Cs1 C2 C1 -89.3(3) . .
O2 Cs1 C2 C1 -108.8(4) . .
Cl1 Cs1 C2 C1 112.7(3) 1_455 .
O5 Cs1 C2 C1 18.3(3) 3_657 .
Cl1 Cs1 C2 C1 59.8(4) 3_756 .
Cs1 Cs1 C2 C1 95.0(3) 3_656 .
O6 Cs1 C2 C3 -100.5(9) 3_657 .
O6 Cs1 C2 C3 -19.1(9) 1_554 .
O1 Cs1 C2 C3 -163.3(9) . .
O3 Cs1 C2 C3 80.9(9) 4_665 .
O4 Cs1 C2 C3 36.9(8) 4_665 .
Cl1 Cs1 C2 C3 110.5(8) . .
O2 Cs1 C2 C3 91.0(9) . .
Cl1 Cs1 C2 C3 -47.5(8) 1_455 .
O5 Cs1 C2 C3 -141.9(8) 3_657 .
Cl1 Cs1 C2 C3 -100.4(9) 3_756 .
Cs1 Cs1 C2 C3 -65.2(9) 3_656 .
Cs1 O3 C3 C2 160.0(3) 4_566 .
Cs1 O3 C3 C4 -80.3(4) 4_566 .
O2 C2 C3 O3 -60.6(6) . .
C1 C2 C3 O3 59.3(6) . .
Cs1 C2 C3 O3 -142.0(7) . .
O2 C2 C3 C4 -178.9(4) . .
C1 C2 C3 C4 -59.0(6) . .
Cs1 C2 C3 C4 99.8(9) . .
Cs1 O5 C5 C4 148.2(3) 3_657 .
Cs1 O5 C5 C6 27.2(5) 3_657 .
O6 C6 C5 O5 -65.2(6) . .
C1 C6 C5 O5 174.2(4) . .
O6 C6 C5 C4 174.6(5) . .
C1 C6 C5 C4 54.1(6) . .
Cs1 O4 C4 C5 111.5(4) 4_566 .
Cs1 O4 C4 C3 -10.6(5) 4_566 .
O5 C5 C4 O4 63.5(6) . .
C6 C5 C4 O4 -176.4(5) . .
O5 C5 C4 C3 -176.1(4) . .
C6 C5 C4 C3 -56.1(6) . .
O3 C3 C4 O4 60.3(5) . .
C2 C3 C4 O4 -178.7(4) . .
O3 C3 C4 C5 -61.9(6) . .
C2 C3 C4 C5 59.0(6) . .
